data_4507461
loop_
_publ_author_name
'Karra, Jagadeswara R.'
'Huang, You-Gui'
'Walton, Krista S.'

_publ_section_title
;
 Synthesis, Characterization, and Adsorption Studies of Nickel(II),
 Zinc(II), and Magnesium(II) Coordination Frameworks of BTTB
;
_journal_issue 3
_journal_name_full 'Crystal Growth &amp; Design'
_journal_page_first 1075
_journal_paper_doi 10.1021/cg3013393
_journal_volume 13
_journal_year 2013
_chemical_formula_moiety 'C21 H18 Ni0.50 O7'
_chemical_formula_sum 'C21 H18 Ni0.5 O7'
_chemical_formula_weight 411.71
_chemical_name_systematic
; 
 ? 
;
_space_group_IT_number 2
_symmetry_cell_setting triclinic
_symmetry_space_group_name_Hall '-P 1'
_symmetry_space_group_name_H-M 'P -1'
_atom_sites_solution_hydrogens geom
_atom_sites_solution_primary direct
_atom_sites_solution_secondary difmap
_audit_creation_method SHELXL-97
_cell_angle_alpha 95.441(4)
_cell_angle_beta 98.941(4)
_cell_angle_gamma 103.448(4)
_cell_formula_units_Z 2
_cell_length_a 6.2836(16)
_cell_length_b 10.732(3)
_cell_length_c 14.356(4)
_cell_measurement_temperature 173(2)
_cell_volume 921.4(4)
_computing_cell_refinement CrystalClear
_computing_data_collection CrystalClear
_computing_data_reduction 'SHELXS-97 (Sheldrick, 1990)'
_computing_molecular_graphics 'SHELXL-97 (Sheldrick, 1997)'
_computing_publication_material 'SHELXL-97 (Sheldrick, 1997)'
_computing_structure_refinement 'SHELXL-97 (Sheldrick, 1997)'
_computing_structure_solution 'SHELXS-97 (Sheldrick, 1990)'
_diffrn_ambient_temperature 173(2)
_diffrn_measured_fraction_theta_full 0.989
_diffrn_measured_fraction_theta_max 0.989
_diffrn_measurement_device_type 'Bruker APEXII CCD '
_diffrn_measurement_method \w
_diffrn_radiation_monochromator graphite
_diffrn_radiation_source 'fine-focus sealed tube'
_diffrn_radiation_type MoK\a
_diffrn_radiation_wavelength 0.71073
_diffrn_reflns_av_R_equivalents 0.0849
_diffrn_reflns_av_sigmaI/netI 0.1061
_diffrn_reflns_limit_h_max 9
_diffrn_reflns_limit_h_min -8
_diffrn_reflns_limit_k_max 15
_diffrn_reflns_limit_k_min -15
_diffrn_reflns_limit_l_max 20
_diffrn_reflns_limit_l_min -20
_diffrn_reflns_number 18553
_diffrn_reflns_theta_full 30.65
_diffrn_reflns_theta_max 30.65
_diffrn_reflns_theta_min 1.45
_exptl_absorpt_coefficient_mu 0.600
_exptl_absorpt_correction_T_max 1.0000
_exptl_absorpt_correction_T_min 0.8821
_exptl_absorpt_correction_type multi-scan
_exptl_absorpt_process_details 'SADABS (Sheldrick, 1996)'
_exptl_crystal_colour green
_exptl_crystal_density_diffrn 1.484
_exptl_crystal_density_method 'not measured'
_exptl_crystal_description Prism
_exptl_crystal_F_000 428
_exptl_crystal_size_max 0.10
_exptl_crystal_size_mid 0.12
_exptl_crystal_size_min 0.10
_refine_diff_density_max 1.061
_refine_diff_density_min -0.880
_refine_diff_density_rms 0.135
_refine_ls_extinction_method none
_refine_ls_goodness_of_fit_ref 1.067
_refine_ls_hydrogen_treatment mixed
_refine_ls_matrix_type full
_refine_ls_number_parameters 259
_refine_ls_number_reflns 5623
_refine_ls_number_restraints 0
_refine_ls_restrained_S_all 1.067
_refine_ls_R_factor_all 0.1307
_refine_ls_R_factor_gt 0.0767
_refine_ls_shift/su_max 0.070
_refine_ls_shift/su_mean 0.006
_refine_ls_structure_factor_coef Fsqd
_refine_ls_weighting_details 'calc w=1/[\s^2^(Fo^2^)+(0.1371P)^2^+0.2351P] where P=(Fo^2^+2Fc^2^)/3'
_refine_ls_weighting_scheme calc
_refine_ls_wR_factor_gt 0.2188
_refine_ls_wR_factor_ref 0.2553
_reflns_number_gt 3345
_reflns_number_total 5623
_reflns_threshold_expression >2sigma(I)
_cod_data_source_file cg3013393_si_004.cif
_cod_data_source_block e:\oldc-2~1\reddy\reddy-14\reddy_14\r
_cod_depositor_comments
;
The following automatic conversions were performed:

'_symmetry_cell_setting' value 'Triclinic' changed to 'triclinic'
according to /home/saulius/struct/CIF-dictionaries/cif_core.dic
dictionary named 'cif_core.dic' version 2.4.2 from
2011-04-26.

'_exptl_absorpt_correction_type' value 'Multi-scan'
changed to 'multi-scan' according to
/home/saulius/struct/CIF-dictionaries/cif_core.dic dictionary named
'cif_core.dic' version 2.4.2 from 2011-04-26.

Automatic conversion script
Id: cif_fix_values 1891 2012-01-12 08:04:46Z andrius 
;
_cod_original_sg_symbol_H-M P-1
_cod_original_formula_sum 'C21 H18 Ni0.50 O7'
_cod_database_code 4507461

loop_
_symmetry_equiv_pos_as_xyz
'x, y, z'
'-x, -y, -z'

loop_
_atom_site_label
_atom_site_type_symbol
_atom_site_fract_x
_atom_site_fract_y
_atom_site_fract_z
_atom_site_U_iso_or_equiv
_atom_site_adp_type
_atom_site_occupancy
_atom_site_symmetry_multiplicity
_atom_site_calc_flag
_atom_site_refinement_flags
Ni1 Ni 0.5000 1.0000 0.0000 0.0231(2) Uani 1 2 d S
O1 O 0.3911(5) 0.8665(3) 0.0839(2) 0.0277(6) Uani 1 1 d .
C1 C 0.1556(7) 0.7601(4) 0.1799(3) 0.0256(8) Uani 1 1 d .
O2 O 0.0248(5) 0.8365(3) 0.0382(2) 0.0285(6) Uani 1 1 d .
C2 C 0.3352(7) 0.7435(4) 0.2442(3) 0.0293(9) Uani 1 1 d .
H2 H 0.4832 0.7773 0.2353 0.035 Uiso 1 1 calc R
O3 O 0.6849(5) 0.1232(3) 0.2249(2) 0.0360(7) Uani 1 1 d .
C3 C 0.2969(7) 0.6778(4) 0.3208(3) 0.0303(9) Uani 1 1 d .
H3 H 0.4195 0.6664 0.3640 0.036 Uiso 1 1 calc R
O4 O 0.4408(5) 0.1369(3) 0.09791(19) 0.0299(7) Uani 1 1 d .
C4 C 0.0805(7) 0.6278(4) 0.3355(3) 0.0223(8) Uani 1 1 d .
O5 O 0.1859(5) 0.9806(3) -0.07858(19) 0.0262(6) Uani 1 1 d .
C5 C -0.0961(7) 0.6463(4) 0.2719(3) 0.0293(9) Uani 1 1 d .
H5 H -0.2440 0.6136 0.2814 0.035 Uiso 1 1 calc R
O6 O -0.1648(17) 0.9317(13) 0.4312(8) 0.203(5) Uani 1 1 d .
C6 C -0.0609(7) 0.7115(4) 0.1948(3) 0.0287(9) Uani 1 1 d .
H6 H -0.1839 0.7232 0.1520 0.034 Uiso 1 1 calc R
O7 O 0.4873(9) 0.5101(5) -0.0978(3) 0.0753(14) Uani 1 1 d .
C7 C 0.0387(6) 0.5583(4) 0.4180(3) 0.0212(7) Uani 1 1 d .
C18 C 0.6904(13) 0.5094(8) -0.0381(5) 0.0716(19) Uani 1 1 d .
H18A H 0.7731 0.5993 -0.0117 0.086 Uiso 1 1 calc R
H18B H 0.7840 0.4710 -0.0760 0.086 Uiso 1 1 calc R
C8 C -0.0749(6) 0.6078(3) 0.4827(2) 0.0210(7) Uani 1 1 d .
C19 C 0.3567(14) 0.5677(7) -0.0420(5) 0.0740(19) Uani 1 1 d .
H19A H 0.2149 0.5695 -0.0824 0.089 Uiso 1 1 calc R
H19B H 0.4381 0.6578 -0.0158 0.089 Uiso 1 1 calc R
C9 C 0.1139(6) 0.4472(4) 0.4352(2) 0.0204(7) Uani 1 1 d .
C20 C 0.058(2) 0.9978(11) 0.4145(7) 0.128(4) Uani 1 1 d .
H20A H 0.1184 0.9346 0.3788 0.154 Uiso 1 1 calc R
H20B H 0.0428 1.0666 0.3746 0.154 Uiso 1 1 calc R
C10 C 0.2259(7) 0.3824(4) 0.3688(3) 0.0227(8) Uani 1 1 d .
C21 C -0.2086(17) 0.9478(16) 0.5023(9) 0.147(6) Uani 1 1 d .
H21A H -0.2911 0.8623 0.5146 0.177 Uiso 1 1 calc R
H21B H -0.3174 1.0014 0.4955 0.177 Uiso 1 1 calc R
C11 C 0.1402(7) 0.3537(4) 0.2717(3) 0.0256(8) Uani 1 1 d .
H11 H 0.0138 0.3822 0.2461 0.031 Uiso 1 1 calc R
C12 C 0.2373(7) 0.2840(4) 0.2118(3) 0.0269(8) Uani 1 1 d .
H12 H 0.1775 0.2651 0.1456 0.032 Uiso 1 1 calc R
C13 C 0.4215(7) 0.2418(4) 0.2484(3) 0.0239(8) Uani 1 1 d .
C14 C 0.5116(7) 0.2725(4) 0.3448(3) 0.0288(9) Uani 1 1 d .
H14 H 0.6406 0.2461 0.3700 0.035 Uiso 1 1 calc R
C15 C 0.4140(7) 0.3408(4) 0.4035(3) 0.0258(8) Uani 1 1 d .
H15 H 0.4759 0.3605 0.4695 0.031 Uiso 1 1 calc R
C16 C 0.1929(7) 0.8259(4) 0.0944(3) 0.0259(8) Uani 1 1 d .
C17 C 0.5172(7) 0.1631(4) 0.1841(3) 0.0272(9) Uani 1 1 d .

loop_
_atom_site_aniso_label
_atom_site_aniso_U_11
_atom_site_aniso_U_22
_atom_site_aniso_U_33
_atom_site_aniso_U_23
_atom_site_aniso_U_13
_atom_site_aniso_U_12
Ni1 0.0356(4) 0.0303(4) 0.0168(4) 0.0148(3) 0.0156(3) 0.0230(3)
O1 0.0349(16) 0.0362(15) 0.0266(15) 0.0224(12) 0.0175(12) 0.0230(13)
C1 0.035(2) 0.031(2) 0.0217(19) 0.0150(15) 0.0158(17) 0.0202(17)
O2 0.0355(16) 0.0360(15) 0.0252(15) 0.0169(12) 0.0125(12) 0.0213(13)
C2 0.031(2) 0.037(2) 0.025(2) 0.0165(17) 0.0117(17) 0.0100(18)
O3 0.0414(18) 0.055(2) 0.0237(15) 0.0082(13) 0.0100(13) 0.0322(16)
C3 0.036(2) 0.041(2) 0.022(2) 0.0187(17) 0.0101(17) 0.0181(19)
O4 0.0454(18) 0.0384(16) 0.0195(14) 0.0102(11) 0.0143(12) 0.0296(14)
C4 0.034(2) 0.0244(18) 0.0168(17) 0.0108(14) 0.0135(15) 0.0146(16)
O5 0.0350(16) 0.0354(15) 0.0214(14) 0.0149(11) 0.0142(12) 0.0246(13)
C5 0.032(2) 0.041(2) 0.025(2) 0.0177(17) 0.0144(17) 0.0196(18)
O6 0.132(8) 0.308(14) 0.108(7) 0.007(8) -0.010(6) -0.034(8)
C6 0.033(2) 0.041(2) 0.023(2) 0.0191(17) 0.0143(17) 0.0205(18)
O7 0.085(4) 0.086(3) 0.054(3) 0.015(2) 0.021(3) 0.014(3)
C7 0.0269(19) 0.0279(19) 0.0133(16) 0.0075(13) 0.0077(14) 0.0112(15)
C18 0.075(5) 0.082(5) 0.063(4) 0.011(4) 0.026(4) 0.021(4)
C8 0.030(2) 0.0231(17) 0.0156(17) 0.0091(13) 0.0101(15) 0.0119(15)
C19 0.089(5) 0.067(4) 0.070(5) 0.018(3) 0.019(4) 0.022(4)
C9 0.0259(19) 0.0274(18) 0.0143(16) 0.0076(13) 0.0085(14) 0.0146(15)
C20 0.172(12) 0.126(9) 0.085(7) 0.018(6) 0.067(8) 0.004(8)
C10 0.032(2) 0.0258(18) 0.0181(18) 0.0091(14) 0.0128(15) 0.0155(16)
C21 0.069(6) 0.273(17) 0.082(8) 0.063(10) 0.011(6) -0.004(8)
C11 0.033(2) 0.034(2) 0.0176(18) 0.0075(15) 0.0073(16) 0.0205(17)
C12 0.035(2) 0.033(2) 0.0165(18) 0.0050(15) 0.0055(16) 0.0165(18)
C13 0.032(2) 0.031(2) 0.0166(18) 0.0083(14) 0.0112(16) 0.0160(16)
C14 0.030(2) 0.039(2) 0.027(2) 0.0118(17) 0.0095(17) 0.0210(18)
C15 0.034(2) 0.033(2) 0.0171(18) 0.0076(15) 0.0071(16) 0.0183(17)
C16 0.040(2) 0.0280(19) 0.0228(19) 0.0153(15) 0.0158(17) 0.0227(17)
C17 0.035(2) 0.032(2) 0.024(2) 0.0119(16) 0.0158(17) 0.0186(18)

loop_
_atom_type_symbol
_atom_type_description
_atom_type_scat_dispersion_real
_atom_type_scat_dispersion_imag
_atom_type_scat_source
C C 0.0033 0.0016 'International Tables Vol C Tables 4.2.6.8 and 6.1.1.4'
Ni Ni 0.3393 1.1124 'International Tables Vol C Tables 4.2.6.8 and 6.1.1.4'
O O 0.0106 0.0060 'International Tables Vol C Tables 4.2.6.8 and 6.1.1.4'
H H 0.0000 0.0000 'International Tables Vol C Tables 4.2.6.8 and 6.1.1.4'

loop_
_geom_angle_atom_site_label_1
_geom_angle_atom_site_label_2
_geom_angle_atom_site_label_3
_geom_angle
_geom_angle_site_symmetry_1
_geom_angle_site_symmetry_3
O1 Ni1 O1 179.999(1) 2_675 .
O1 Ni1 O5 93.85(11) 2_675 2_675
O1 Ni1 O5 86.15(11) . 2_675
O1 Ni1 O5 86.15(11) 2_675 .
O1 Ni1 O5 93.85(11) . .
O5 Ni1 O5 180.0 2_675 .
O1 Ni1 O4 87.34(12) 2_675 2_665
O1 Ni1 O4 92.66(12) . 2_665
O5 Ni1 O4 89.33(11) 2_675 2_665
O5 Ni1 O4 90.67(11) . 2_665
O1 Ni1 O4 92.66(12) 2_675 1_565
O1 Ni1 O4 87.34(12) . 1_565
O5 Ni1 O4 90.67(11) 2_675 1_565
O5 Ni1 O4 89.33(11) . 1_565
O4 Ni1 O4 180.000(1) 2_665 1_565
C16 O1 Ni1 125.9(2) . .
C6 C1 C2 119.4(3) . .
C6 C1 C16 119.8(4) . .
C2 C1 C16 120.8(4) . .
C3 C2 C1 119.9(4) . .
C3 C2 H2 120.0 . .
C1 C2 H2 120.0 . .
C2 C3 C4 121.0(4) . .
C2 C3 H3 119.5 . .
C4 C3 H3 119.5 . .
C17 O4 Ni1 128.4(3) . 1_545
C5 C4 C3 118.5(3) . .
C5 C4 C7 120.3(4) . .
C3 C4 C7 121.2(3) . .
C6 C5 C4 121.3(4) . .
C6 C5 H5 119.4 . .
C4 C5 H5 119.4 . .
C21 O6 C20 119.8(10) . .
C5 C6 C1 119.9(4) . .
C5 C6 H6 120.0 . .
C1 C6 H6 120.0 . .
C18 O7 C19 108.6(5) . .
C8 C7 C9 118.8(3) . .
C8 C7 C4 118.1(3) . .
C9 C7 C4 123.0(3) . .
O7 C18 C19 110.2(6) . 2_665
O7 C18 H18A 109.6 . .
C19 C18 H18A 109.6 2_665 .
O7 C18 H18B 109.6 . .
C19 C18 H18B 109.6 2_665 .
H18A C18 H18B 108.1 . .
C7 C8 C9 122.5(3) . 2_566
O7 C19 C18 109.4(6) . 2_665
O7 C19 H19A 109.8 . .
C18 C19 H19A 109.8 2_665 .
O7 C19 H19B 109.8 . .
C18 C19 H19B 109.8 2_665 .
H19A C19 H19B 108.2 . .
C8 C9 C7 118.7(3) 2_566 .
C8 C9 C10 117.9(3) 2_566 .
C7 C9 C10 123.4(3) . .
C21 C20 O6 113.4(8) 2_576 .
C21 C20 H20A 108.9 2_576 .
O6 C20 H20A 108.9 . .
C21 C20 H20B 108.9 2_576 .
O6 C20 H20B 108.9 . .
H20A C20 H20B 107.7 . .
C11 C10 C15 118.0(3) . .
C11 C10 C9 121.6(3) . .
C15 C10 C9 120.3(3) . .
O6 C21 C20 125.2(11) . 2_576
O6 C21 H21A 106.0 . .
C20 C21 H21A 106.0 2_576 .
O6 C21 H21B 106.0 . .
C20 C21 H21B 106.0 2_576 .
H21A C21 H21B 106.3 . .
C12 C11 C10 120.7(4) . .
C12 C11 H11 119.6 . .
C10 C11 H11 119.6 . .
C13 C12 C11 120.1(4) . .
C13 C12 H12 120.0 . .
C11 C12 H12 120.0 . .
C12 C13 C14 119.7(4) . .
C12 C13 C17 119.3(3) . .
C14 C13 C17 121.0(4) . .
C15 C14 C13 119.9(4) . .
C15 C14 H14 120.1 . .
C13 C14 H14 120.1 . .
C14 C15 C10 121.6(4) . .
C14 C15 H15 119.2 . .
C10 C15 H15 119.2 . .
O1 C16 O2 124.8(3) . .
O1 C16 C1 117.2(3) . .
O2 C16 C1 118.0(4) . .
O4 C17 O3 123.0(4) . .
O4 C17 C13 121.6(4) . .
O3 C17 C13 115.4(3) . .

loop_
_geom_bond_atom_site_label_1
_geom_bond_atom_site_label_2
_geom_bond_distance
_geom_bond_site_symmetry_2
Ni1 O1 2.025(3) 2_675
Ni1 O1 2.025(3) .
Ni1 O5 2.070(3) 2_675
Ni1 O5 2.070(3) .
Ni1 O4 2.073(3) 2_665
Ni1 O4 2.073(3) 1_565
O1 C16 1.258(5) .
C1 C6 1.396(6) .
C1 C2 1.399(6) .
C1 C16 1.495(5) .
O2 C16 1.260(5) .
C2 C3 1.384(5) .
C2 H2 0.9500 .
O3 C17 1.305(5) .
C3 C4 1.397(6) .
C3 H3 0.9500 .
O4 C17 1.236(5) .
O4 Ni1 2.073(3) 1_545
C4 C5 1.389(6) .
C4 C7 1.483(5) .
C5 C6 1.384(5) .
C5 H5 0.9500 .
O6 C21 1.107(13) .
O6 C20 1.483(14) .
C6 H6 0.9500 .
O7 C18 1.424(9) .
O7 C19 1.430(8) .
C7 C8 1.394(5) .
C7 C9 1.410(5) .
C18 C19 1.505(9) 2_665
C18 H18A 0.9900 .
C18 H18B 0.9900 .
C8 C9 1.398(5) 2_566
C19 C18 1.505(9) 2_665
C19 H19A 0.9900 .
C19 H19B 0.9900 .
C9 C8 1.398(5) 2_566
C9 C10 1.483(5) .
C20 C21 1.385(15) 2_576
C20 H20A 0.9900 .
C20 H20B 0.9900 .
C10 C11 1.391(5) .
C10 C15 1.396(5) .
C21 C20 1.385(15) 2_576
C21 H21A 0.9900 .
C21 H21B 0.9900 .
C11 C12 1.388(5) .
C11 H11 0.9500 .
C12 C13 1.386(5) .
C12 H12 0.9500 .
C13 C14 1.388(6) .
C13 C17 1.479(5) .
C14 C15 1.370(5) .
C14 H14 0.9500 .
C15 H15 0.9500 .
